data_2102675
loop_
_publ_author_name
'Zavalij, Peter Y.'
'Yang, Shoufeng'
'Whittingham, M. Stanley'

_publ_section_title
;
 Structural chemistry of new lithium bis(oxalato)borate solvates
;
_journal_issue 6
_journal_name_full 'Acta Crystallographica Section B'
_journal_page_first 716
_journal_page_last 724
_journal_paper_doi 10.1107/S0108768104022153
_journal_volume 60
_journal_year 2004
_chemical_formula_moiety 'C12 H16 Li O12, C4 B O8'
_chemical_formula_structural '[Li(C2H4CO3)4].[B(C2O4)2]'
_chemical_formula_sum 'C16 H16 B Li O20'
_chemical_formula_weight 546.04
_chemical_name_common 'Lithium tetrakis-ethylenecarbonate bis(oxalato)borate'
_chemical_name_systematic
;
Lithium tetrakis-ethylenecarbonate bis(oxalato)borate
;
_space_group_IT_number 82
_symmetry_cell_setting tetragonal
_symmetry_space_group_name_Hall 'I -4'
_symmetry_space_group_name_H-M 'I -4'
_atom_sites_solution_hydrogens geom
_atom_sites_solution_primary direct
_atom_sites_solution_secondary difmap
_audit_creation_method 'SHELXL-97 & ZCIF'
_cell_angle_alpha 90.00
_cell_angle_beta 90.00
_cell_angle_gamma 90.00
_cell_formula_units_Z 2
_cell_length_a 10.2343(5)
_cell_length_b 10.2343(5)
_cell_length_c 10.8245(7)
_cell_measurement_reflns_used 3376
_cell_measurement_temperature 110(2)
_cell_measurement_theta_max 31.5
_cell_measurement_theta_min 2.7
_cell_volume 1133.77(11)
_computing_cell_refinement 'SAINT (Bruker, 1999)'
_computing_data_collection 'SMART (Bruker, 1999)'
_computing_data_reduction SAINT
_computing_molecular_graphics 'Materials Studio (2001), ATOMS (Dowty,1999)'
_computing_publication_material SHELXL-97
_computing_structure_refinement 'SHELXL-97 (Sheldrick, 1997)'
_computing_structure_solution 'SHELXS-97 (Sheldrick, 1990)'
_diffrn_ambient_temperature 110(2)
_diffrn_detector_area_resol_mean 8.33
_diffrn_measured_fraction_theta_full 1.000
_diffrn_measured_fraction_theta_max 1.000
_diffrn_measurement_device_type 'three-circle diffractometer'
_diffrn_measurement_method '\w scans'
_diffrn_radiation_monochromator graphite
_diffrn_radiation_source 'fine-focus sealed tube'
_diffrn_radiation_type MoK\a
_diffrn_radiation_wavelength 0.71073
_diffrn_reflns_av_R_equivalents 0.0198
_diffrn_reflns_av_sigmaI/netI 0.0104
_diffrn_reflns_limit_h_max 14
_diffrn_reflns_limit_h_min -13
_diffrn_reflns_limit_k_max 14
_diffrn_reflns_limit_k_min -10
_diffrn_reflns_limit_l_max 15
_diffrn_reflns_limit_l_min -15
_diffrn_reflns_number 7169
_diffrn_reflns_theta_full 30.00
_diffrn_reflns_theta_max 30.00
_diffrn_reflns_theta_min 2.74
_diffrn_standards_decay_% 0.79
_exptl_absorpt_coefficient_mu 0.150
_exptl_absorpt_correction_T_max 0.945
_exptl_absorpt_correction_T_min 0.905
_exptl_absorpt_correction_type multi-scan
_exptl_absorpt_process_details 'SADABS (Sheldrick, 1996)'
_exptl_crystal_colour colorless
_exptl_crystal_density_diffrn 1.599
_exptl_crystal_density_method 'not measured'
_exptl_crystal_description prism
_exptl_crystal_F_000 560
_exptl_crystal_size_max .51
_exptl_crystal_size_mid .46
_exptl_crystal_size_min .38
_refine_diff_density_max 0.290
_refine_diff_density_min -0.154
_refine_ls_abs_structure_details none
_refine_ls_extinction_coef 0.0190(12)
_refine_ls_extinction_expression Fc^*^=kFc[1+0.001xFc^2^\l^3^/sin(2\q)]^-1/4^
_refine_ls_extinction_method SHELXL
_refine_ls_goodness_of_fit_ref 1.000
_refine_ls_hydrogen_treatment constr
_refine_ls_matrix_type full
_refine_ls_number_parameters 103
_refine_ls_number_reflns 876
_refine_ls_number_restraints 0
_refine_ls_restrained_S_all 1.000
_refine_ls_R_factor_all 0.0241
_refine_ls_R_factor_gt 0.0239
_refine_ls_shift/su_max 0.000
_refine_ls_shift/su_mean 0.000
_refine_ls_structure_factor_coef Fsqd
_refine_ls_weighting_details 'w=1/[\s^2^(Fo^2^)+(0.01P)^2^+0.921P], P=(max(Fo^2^,0)+2Fc^2^)/3'
_refine_ls_weighting_scheme calc
_refine_ls_wR_factor_gt 0.0498
_refine_ls_wR_factor_ref 0.0499
_reflns_number_gt 871
_reflns_number_total 876
_reflns_threshold_expression >2sigma(I)
_cod_data_source_file ta5011.cif
_cod_data_source_block VI
_cod_database_code 2102675

loop_
_symmetry_equiv_pos_as_xyz
'x, y, z'
'-x, -y, z'
'y, -x, -z'
'-y, x, -z'
'x+1/2, y+1/2, z+1/2'
'-x+1/2, -y+1/2, z+1/2'
'y+1/2, -x+1/2, -z+1/2'
'-y+1/2, x+1/2, -z+1/2'

loop_
_atom_site_label
_atom_site_fract_x
_atom_site_fract_y
_atom_site_fract_z
_atom_site_U_iso_or_equiv
_atom_site_adp_type
_atom_site_calc_flag
_atom_site_refinement_flags
_atom_site_occupancy
_atom_site_type_symbol
Li1 0.5000 0.5000 0.0000 0.0192(10) Uani d S 1 Li
C1 0.17553(16) 0.26669(18) 0.28798(16) 0.0257(3) Uani d . 1 C
H11 0.099(2) 0.320(2) 0.293(2) 0.035(6) Uiso d . 1 H
H12 0.199(2) 0.232(2) 0.366(2) 0.029(5) Uiso d . 1 H
C2 0.17070(15) 0.16338(15) 0.18697(16) 0.0220(3) Uani d . 1 C
H21 0.0943(19) 0.1690(18) 0.1376(18) 0.017(5) Uiso d . 1 H
H22 0.183(2) 0.077(2) 0.219(2) 0.028(5) Uiso d . 1 H
O1 0.27950(11) 0.35363(11) 0.24743(12) 0.0229(2) Uani d . 1 O
O2 0.28314(10) 0.19381(10) 0.11039(10) 0.0184(2) Uani d . 1 O
C3 0.33366(14) 0.30701(14) 0.14573(13) 0.0178(3) Uani d . 1 C
O3 0.42228(11) 0.35924(12) 0.09178(13) 0.0286(3) Uani d . 1 O
B1 0.5000 0.0000 0.2500 0.0138(5) Uani d S 1 B
C4 0.44843(13) 0.05450(13) 0.44948(13) 0.0164(3) Uani d . 1 C
O4 0.42176(10) 0.08350(10) 0.33220(9) 0.0159(2) Uani d . 1 O
O5 0.40114(12) 0.10327(12) 0.53880(10) 0.0255(3) Uani d . 1 O

loop_
_atom_site_aniso_label
_atom_site_aniso_U_11
_atom_site_aniso_U_22
_atom_site_aniso_U_33
_atom_site_aniso_U_12
_atom_site_aniso_U_13
_atom_site_aniso_U_23
Li1 0.0182(14) 0.0182(14) 0.021(2) 0.000 0.000 0.000
C1 0.0211(7) 0.0367(9) 0.0193(7) 0.0035(6) 0.0040(6) 0.0033(6)
C2 0.0176(6) 0.0216(7) 0.0268(8) -0.0027(5) 0.0006(6) 0.0073(6)
O1 0.0242(5) 0.0223(5) 0.0222(5) 0.0011(4) -0.0042(5) -0.0033(5)
O2 0.0185(5) 0.0180(5) 0.0187(5) 0.0010(4) 0.0010(4) 0.0009(4)
C3 0.0162(6) 0.0172(6) 0.0200(6) 0.0026(5) -0.0047(5) 0.0055(5)
O3 0.0193(5) 0.0304(6) 0.0360(7) -0.0036(4) -0.0007(5) 0.0157(5)
B1 0.0136(7) 0.0136(7) 0.0141(12) 0.000 0.000 0.000
C4 0.0154(6) 0.0170(6) 0.0168(6) 0.0016(5) 0.0005(5) -0.0004(5)
O4 0.0160(5) 0.0171(5) 0.0145(4) 0.0045(3) -0.0003(4) -0.0002(4)
O5 0.0285(6) 0.0298(6) 0.0181(5) 0.0068(5) 0.0034(5) -0.0051(5)

loop_
_atom_type_symbol
_atom_type_description
_atom_type_scat_dispersion_real
_atom_type_scat_dispersion_imag
_atom_type_scat_source
C C 0.0033 0.0016 'International Tables Vol C Tables 4.2.6.8 and 6.1.1.4'
H H 0.0000 0.0000 'International Tables Vol C Tables 4.2.6.8 and 6.1.1.4'
Li Li -0.0003 0.0001 'International Tables Vol C Tables 4.2.6.8 and 6.1.1.4'
B B 0.0013 0.0007 'International Tables Vol C Tables 4.2.6.8 and 6.1.1.4'
O O 0.0106 0.0060 'International Tables Vol C Tables 4.2.6.8 and 6.1.1.4'

loop_
_geom_angle_atom_site_label_1
_geom_angle_atom_site_label_2
_geom_angle_atom_site_label_3
_geom_angle_site_symmetry_1
_geom_angle_site_symmetry_3
_geom_angle
O3 Li1 O3 2_665 4_655 105.49(4)
O3 Li1 O3 2_665 . 117.76(8)
O3 Li1 O3 4_655 . 105.49(4)
O3 Li1 O3 2_665 3_565 105.49(4)
O3 Li1 O3 4_655 3_565 117.76(8)
O3 Li1 O3 . 3_565 105.49(4)
O1 C1 C2 . . 103.41(12)
O1 C1 H11 . . 105.4(14)
C2 C1 H11 . . 114.1(14)
O1 C1 H12 . . 108.3(12)
C2 C1 H12 . . 113.0(13)
H11 C1 H12 . . 111.9(18)
O2 C2 C1 . . 103.61(12)
O2 C2 H21 . . 108.5(12)
C1 C2 H21 . . 112.9(11)
O2 C2 H22 . . 107.6(13)
C1 C2 H22 . . 112.1(13)
H21 C2 H22 . . 111.6(17)
C3 O1 C1 . . 109.71(12)
C3 O2 C2 . . 109.39(11)
O3 C3 O1 . . 124.03(15)
O3 C3 O2 . . 122.83(15)
O1 C3 O2 . . 113.11(12)
C3 O3 Li1 . . 153.53(11)
O4 B1 O4 8_545 2_655 111.47(4)
O4 B1 O4 8_545 . 111.47(4)
O4 B1 O4 2_655 . 105.55(8)
O4 B1 O4 8_545 7 105.55(8)
O4 B1 O4 2_655 7 111.47(4)
O4 B1 O4 . 7 111.47(4)
O5 C4 O4 . . 126.67(13)
O5 C4 C4 . 2_655 125.72(9)
O4 C4 C4 . 2_655 107.62(7)
C4 O4 B1 . . 109.61(8)

loop_
_geom_bond_atom_site_label_1
_geom_bond_atom_site_label_2
_geom_bond_site_symmetry_2
_geom_bond_distance
Li1 O3 2_665 1.9222(11)
Li1 O3 4_655 1.9222(11)
Li1 O3 . 1.9222(11)
Li1 O3 3_565 1.9222(11)
C1 O1 . 1.455(2)
C1 C2 . 1.522(2)
C1 H11 . 0.96(2)
C1 H12 . 0.95(2)
C2 O2 . 1.4520(18)
C2 H21 . 0.949(19)
C2 H22 . 0.96(2)
O1 C3 . 1.3216(19)
O2 C3 . 1.3251(18)
C3 O3 . 1.2039(18)
B1 O4 8_545 1.4707(10)
B1 O4 2_655 1.4707(10)
B1 O4 . 1.4707(10)
B1 O4 7 1.4707(10)
C4 O5 . 1.1908(17)
C4 O4 . 1.3320(17)
C4 C4 2_655 1.536(3)

loop_
_geom_hbond_atom_site_label_D
_geom_hbond_atom_site_label_H
_geom_hbond_atom_site_label_A
_geom_hbond_site_symmetry_A
_geom_hbond_distance_DH
_geom_hbond_distance_HA
_geom_hbond_distance_DA
_geom_hbond_angle_DHA
C1 H11 O1 7_455 0.96(2) 2.74(2) 3.350(2) 121.8(17)
C1 H12 O2 6 0.95(2) 2.76(2) 3.539(2) 140.4(17)
C2 H21 O1 7_455 0.949(19) 2.810(19) 3.3728(19) 118.9(14)
C2 H22 O3 8_545 0.96(2) 2.62(2) 3.452(2) 144.9(17)
C2 H22 O4 8_545 0.96(2) 2.92(2) 3.5335(19) 122.6(16)

loop_
_geom_torsion_atom_site_label_1
_geom_torsion_atom_site_label_2
_geom_torsion_atom_site_label_3
_geom_torsion_atom_site_label_4
_geom_torsion_site_symmetry_1
_geom_torsion
O1 C1 C2 O2 . 7.34(15)
C2 C1 O1 C3 . -3.68(16)
C1 C2 O2 C3 . -8.92(15)
C1 O1 C3 O3 . 179.93(14)
C1 O1 C3 O2 . -2.02(17)
C2 O2 C3 O3 . -174.69(13)
C2 O2 C3 O1 . 7.23(16)
O1 C3 O3 Li1 . -63.0(3)
O2 C3 O3 Li1 . 119.1(3)
O3 Li1 O3 C3 2_665 86.6(3)
O3 Li1 O3 C3 4_655 -156.0(3)
O3 Li1 O3 C3 3_565 -30.7(3)
O5 C4 O4 B1 . -179.35(14)
C4 C4 O4 B1 2_655 0.40(17)
O4 B1 O4 C4 8_545 121.00(8)
O4 B1 O4 C4 2_655 -0.17(7)
O4 B1 O4 C4 7 -121.34(8)
